data_2207946
loop_
_publ_author_name
'Daisuke Shimizu'
'Nobuhiro Takeda'
'Takahiro Sasamori'
'Norihiro Tokitoh'

_publ_section_title
;
 Bis[2-(phenylsulfanyl)benzenethiolato]palladium(II)
;
_journal_coeditor_code XU6091
_journal_issue 1
_journal_name_full 'Acta Crystallographica Section E'
_journal_page_first m166
_journal_page_last m167
_journal_paper_doi 10.1107/S1600536805041711
_journal_volume 62
_journal_year 2006
_chemical_formula_iupac '[Pd (C12 H9 S2)2]'
_chemical_formula_moiety 'C24 H18 Pd S4'
_chemical_formula_sum 'C24 H18 Pd S4'
_chemical_formula_weight 541.02
_chemical_name_systematic
;
Bis[2-(phenylsulfanyl)benzenethiolato]palladium(II)
;
_space_group_IT_number 2
_symmetry_cell_setting triclinic
_symmetry_space_group_name_Hall '-P 1'
_symmetry_space_group_name_H-M 'P -1'
_atom_sites_solution_hydrogens geom
_atom_sites_solution_primary direct
_atom_sites_solution_secondary difmap
_audit_creation_method SHELXL-97
_cell_angle_alpha 98.7890(13)
_cell_angle_beta 92.7051(14)
_cell_angle_gamma 91.2243(15)
_cell_formula_units_Z 2
_cell_length_a 6.29100(10)
_cell_length_b 8.4579(2)
_cell_length_c 20.4780(5)
_cell_measurement_reflns_used 3349
_cell_measurement_temperature 153(2)
_cell_measurement_theta_max 25.5
_cell_measurement_theta_min 2.4
_cell_volume 1075.16(4)
_computing_cell_refinement 'HKL2000 (Otwinowski & Minor, 1997)'
_computing_data_collection 'CrystalClear (Rigaku, 2004)'
_computing_data_reduction HKL2000
_computing_molecular_graphics 'Yadokari-XG (Wakita, 2005)'
_computing_publication_material SHELXL97
_computing_structure_refinement 'SHELXL97 (Sheldrick, 1997)'
_computing_structure_solution 'SHELXS97 (Sheldrick, 1997)'
_diffrn_ambient_temperature 153(2)
_diffrn_detector_area_resol_mean 28.57
_diffrn_measured_fraction_theta_full 0.99
_diffrn_measured_fraction_theta_max 0.99
_diffrn_measurement_device_type 'Rigaku Saturn'
_diffrn_measurement_method \w
_diffrn_radiation_monochromator graphite
_diffrn_radiation_source 'fine-focus sealed tube'
_diffrn_radiation_type MoK\a
_diffrn_radiation_wavelength 0.71069
_diffrn_reflns_av_R_equivalents 0.021
_diffrn_reflns_av_sigmaI/netI 0.031
_diffrn_reflns_limit_h_max 7
_diffrn_reflns_limit_h_min -7
_diffrn_reflns_limit_k_max 10
_diffrn_reflns_limit_k_min -10
_diffrn_reflns_limit_l_max 24
_diffrn_reflns_limit_l_min -23
_diffrn_reflns_number 8083
_diffrn_reflns_theta_full 25.5
_diffrn_reflns_theta_max 25.5
_diffrn_reflns_theta_min 2.4
_diffrn_standards_interval_count 0
_diffrn_standards_interval_time 0
_diffrn_standards_number 0
_exptl_absorpt_coefficient_mu 1.260
_exptl_absorpt_correction_T_max 0.988
_exptl_absorpt_correction_T_min 0.834
_exptl_absorpt_correction_type multi-scan
_exptl_absorpt_process_details '(Jacobson, 1998)'
_exptl_crystal_colour purple
_exptl_crystal_density_diffrn 1.671
_exptl_crystal_density_method 'not measured'
_exptl_crystal_description prism
_exptl_crystal_F_000 544
_exptl_crystal_size_max 0.15
_exptl_crystal_size_mid 0.10
_exptl_crystal_size_min 0.01
_refine_diff_density_max 0.40
_refine_diff_density_min -0.36
_refine_ls_extinction_method none
_refine_ls_goodness_of_fit_ref 1.074
_refine_ls_hydrogen_treatment constr
_refine_ls_matrix_type full
_refine_ls_number_parameters 302
_refine_ls_number_reflns 3985
_refine_ls_number_restraints 0
_refine_ls_restrained_S_all 1.074
_refine_ls_R_factor_all 0.028
_refine_ls_R_factor_gt 0.023
_refine_ls_shift/su_max 0.000
_refine_ls_shift/su_mean 0.000
_refine_ls_structure_factor_coef Fsqd
_refine_ls_weighting_details 'calc w = 1/[\s^2^(Fo^2^)+(0.0172P)^2^+0.7132P] where P = (Fo^2^+2Fc^2^)/3'
_refine_ls_weighting_scheme calc
_refine_ls_wR_factor_gt 0.055
_refine_ls_wR_factor_ref 0.057
_reflns_number_gt 3587
_reflns_number_total 3985
_reflns_threshold_expression I>2\s(I)
_cod_data_source_file xu6091.cif
_cod_data_source_block I
_cod_depositor_comments
;
The following automatic conversions were performed:
'_exptl_absorpt_correction_type' value 'Multi-scan' changed to
'multi-scan' according to
'/home/saulius/struct/CIF-dictionaries/cif_core.dic' dictionary named
'cif_core.dic' version 2.4.1 from 2010-06-29.

Automatic conversion script
Id: cif_fix_enum 1527 2010-12-29 10:47:43Z saulius 

The following automatic conversions were performed:

'_exptl_absorpt_correction_type' value 'Multi-scan' changed to
'multi-scan' according to
/home/saulius/struct/CIF-dictionaries/cif_core.dic dictionary named
'cif_core.dic' version 2.4.1 from 2010-06-29.

Automatic conversion script
Id: cif_fix_values 1715 2011-07-08 13:25:40Z adriana 
;
_cod_original_sg_symbol_H-M 'P -1 '
_cod_database_code 2207946
_cod_database_fobs_code 2207946

loop_
_symmetry_equiv_pos_as_xyz
'x, y, z'
'-x, -y, -z'

loop_
_atom_site_label
_atom_site_fract_x
_atom_site_fract_y
_atom_site_fract_z
_atom_site_U_iso_or_equiv
_atom_site_adp_type
_atom_site_calc_flag
_atom_site_refinement_flags
_atom_site_occupancy
_atom_site_type_symbol
Pd1 0.09298(2) 0.010432(19) 0.260838(9) 0.01839(7) Uani d . 1 Pd
S1 -0.09629(9) -0.14321(7) 0.17495(3) 0.02536(14) Uani d . 1 S
S2 0.38059(8) 0.00783(6) 0.19428(3) 0.01980(12) Uani d . 1 S
S3 -0.19531(9) -0.01241(7) 0.32324(3) 0.02638(14) Uani d . 1 S
S4 0.26925(8) 0.15710(7) 0.35326(3) 0.02128(13) Uani d . 1 S
C1 0.0795(4) -0.1688(3) 0.11019(12) 0.0226(5) Uani d . 1 C
C2 0.0141(4) -0.2608(3) 0.04945(13) 0.0287(5) Uani d . 1 C
H1 -0.1245 -0.3092 0.0437 0.034 Uiso calc R 1 H
C3 0.1495(4) -0.2817(3) -0.00209(13) 0.0324(6) Uani d . 1 C
H2 0.1029 -0.3446 -0.0429 0.039 Uiso calc R 1 H
C4 0.3537(4) -0.2116(3) 0.00490(13) 0.0314(6) Uani d . 1 C
H3 0.4453 -0.2265 -0.0310 0.038 Uiso calc R 1 H
C5 0.4214(4) -0.1210(3) 0.06405(13) 0.0270(5) Uani d . 1 C
H4 0.5602 -0.0729 0.0693 0.032 Uiso calc R 1 H
C6 0.2848(4) -0.1001(3) 0.11629(12) 0.0216(5) Uani d . 1 C
C7 -0.1177(4) 0.0944(3) 0.40161(12) 0.0234(5) Uani d . 1 C
C8 -0.2570(4) 0.0998(3) 0.45323(13) 0.0308(6) Uani d . 1 C
H5 -0.3870 0.0390 0.4465 0.037 Uiso calc R 1 H
C9 -0.2078(4) 0.1923(4) 0.51361(14) 0.0378(6) Uani d . 1 C
H6 -0.3046 0.1953 0.5480 0.045 Uiso calc R 1 H
C10 -0.0172(5) 0.2816(4) 0.52482(14) 0.0409(7) Uani d . 1 C
H7 0.0134 0.3482 0.5661 0.049 Uiso calc R 1 H
C11 0.1265(4) 0.2729(3) 0.47587(13) 0.0335(6) Uani d . 1 C
H8 0.2592 0.3299 0.4837 0.040 Uiso calc R 1 H
C12 0.0752(4) 0.1795(3) 0.41470(12) 0.0245(5) Uani d . 1 C
C13 0.4267(3) 0.2037(3) 0.17394(12) 0.0215(5) Uani d . 1 C
C14 0.2664(4) 0.2829(3) 0.14441(14) 0.0301(6) Uani d . 1 C
H9 0.1294 0.2334 0.1341 0.036 Uiso calc R 1 H
C15 0.3090(4) 0.4353(3) 0.13013(15) 0.0366(6) Uani d . 1 C
H10 0.2006 0.4905 0.1098 0.044 Uiso calc R 1 H
C16 0.5087(4) 0.5074(3) 0.14536(13) 0.0310(6) Uani d . 1 C
H11 0.5364 0.6123 0.1360 0.037 Uiso calc R 1 H
C17 0.6673(4) 0.4269(3) 0.17411(14) 0.0326(6) Uani d . 1 C
H12 0.8045 0.4764 0.1841 0.039 Uiso calc R 1 H
C18 0.6279(4) 0.2736(3) 0.18867(13) 0.0285(5) Uani d . 1 C
H13 0.7372 0.2179 0.2084 0.034 Uiso calc R 1 H
C19 0.3088(4) 0.3588(3) 0.33895(12) 0.0219(5) Uani d . 1 C
C20 0.1443(4) 0.4395(3) 0.31253(13) 0.0298(6) Uani d . 1 C
H14 0.0081 0.3886 0.3022 0.036 Uiso calc R 1 H
C21 0.1801(4) 0.5952(3) 0.30123(14) 0.0338(6) Uani d . 1 C
H15 0.0681 0.6518 0.2834 0.041 Uiso calc R 1 H
C22 0.3797(4) 0.6680(3) 0.31606(13) 0.0309(6) Uani d . 1 C
H16 0.4043 0.7745 0.3082 0.037 Uiso calc R 1 H
C23 0.5422(4) 0.5871(3) 0.34203(15) 0.0353(6) Uani d . 1 C
H17 0.6787 0.6378 0.3517 0.042 Uiso calc R 1 H
C24 0.5082(4) 0.4314(3) 0.35423(14) 0.0314(6) Uani d . 1 C
H18 0.6199 0.3758 0.3727 0.038 Uiso calc R 1 H

loop_
_atom_site_aniso_label
_atom_site_aniso_U_11
_atom_site_aniso_U_22
_atom_site_aniso_U_33
_atom_site_aniso_U_12
_atom_site_aniso_U_13
_atom_site_aniso_U_23
Pd1 0.01733(9) 0.01634(10) 0.02147(11) -0.00085(6) 0.00144(7) 0.00292(7)
S1 0.0198(3) 0.0274(3) 0.0268(3) -0.0051(2) 0.0010(2) -0.0017(3)
S2 0.0181(3) 0.0194(3) 0.0221(3) -0.0005(2) 0.0012(2) 0.0039(2)
S3 0.0209(3) 0.0315(3) 0.0257(3) -0.0057(2) 0.0043(2) 0.0013(3)
S4 0.0203(3) 0.0195(3) 0.0237(3) -0.0004(2) -0.0003(2) 0.0028(2)
C1 0.0253(11) 0.0187(11) 0.0238(13) 0.0036(9) -0.0009(9) 0.0041(10)
C2 0.0286(12) 0.0261(13) 0.0299(14) -0.0019(10) -0.0024(10) 0.0012(11)
C3 0.0421(15) 0.0290(14) 0.0240(14) 0.0014(11) -0.0018(11) -0.0009(11)
C4 0.0371(14) 0.0310(14) 0.0257(14) 0.0031(11) 0.0054(11) 0.0018(11)
C5 0.0268(12) 0.0257(12) 0.0291(14) 0.0013(10) 0.0043(10) 0.0058(11)
C6 0.0246(11) 0.0172(11) 0.0233(13) 0.0035(9) -0.0008(9) 0.0040(10)
C7 0.0263(11) 0.0218(12) 0.0234(13) 0.0044(9) 0.0013(10) 0.0070(10)
C8 0.0285(12) 0.0368(15) 0.0291(15) 0.0026(11) 0.0051(11) 0.0103(12)
C9 0.0404(15) 0.0494(17) 0.0260(15) 0.0101(13) 0.0093(12) 0.0103(13)
C10 0.0513(17) 0.0446(17) 0.0249(15) 0.0019(13) 0.0037(13) -0.0019(13)
C11 0.0376(14) 0.0352(15) 0.0266(15) -0.0038(11) -0.0009(11) 0.0025(12)
C12 0.0282(12) 0.0230(12) 0.0233(13) 0.0033(9) 0.0017(10) 0.0059(10)
C13 0.0242(11) 0.0196(11) 0.0207(12) -0.0014(9) 0.0043(9) 0.0028(9)
C14 0.0251(12) 0.0269(13) 0.0392(16) -0.0002(10) -0.0007(11) 0.0089(11)
C15 0.0345(14) 0.0298(14) 0.0477(18) 0.0051(11) -0.0006(12) 0.0136(13)
C16 0.0432(14) 0.0189(12) 0.0316(15) -0.0020(10) 0.0054(12) 0.0049(11)
C17 0.0332(13) 0.0289(14) 0.0346(16) -0.0118(11) -0.0020(11) 0.0040(12)
C18 0.0264(12) 0.0283(13) 0.0305(14) -0.0026(10) -0.0048(10) 0.0060(11)
C19 0.0257(11) 0.0178(11) 0.0219(13) -0.0023(9) 0.0030(9) 0.0015(9)
C20 0.0275(12) 0.0249(13) 0.0362(16) -0.0036(10) -0.0044(11) 0.0046(11)
C21 0.0382(14) 0.0281(14) 0.0351(16) 0.0021(11) -0.0059(12) 0.0071(12)
C22 0.0400(14) 0.0205(12) 0.0323(15) -0.0047(10) 0.0050(11) 0.0045(11)
C23 0.0277(13) 0.0314(14) 0.0456(18) -0.0090(11) 0.0024(12) 0.0037(13)
C24 0.0251(12) 0.0292(13) 0.0395(16) -0.0002(10) 0.0005(11) 0.0046(12)

loop_
_atom_type_symbol
_atom_type_description
_atom_type_scat_dispersion_real
_atom_type_scat_dispersion_imag
_atom_type_scat_source
C C 0.0033 0.0016 'International Tables Vol C Tables 4.2.6.8 and 6.1.1.4'
H H 0.0000 0.0000 'International Tables Vol C Tables 4.2.6.8 and 6.1.1.4'
S S 0.1246 0.1234 'International Tables Vol C Tables 4.2.6.8 and 6.1.1.4'
Pd Pd -0.9988 1.0072 'International Tables Vol C Tables 4.2.6.8 and 6.1.1.4'

loop_
_geom_angle_atom_site_label_1
_geom_angle_atom_site_label_2
_geom_angle_atom_site_label_3
_geom_angle_site_symmetry_1
_geom_angle_site_symmetry_3
_geom_angle
_geom_angle_publ_flag
S3 Pd1 S1 . . 87.47(2) yes
S3 Pd1 S2 . . 174.59(2) yes
S1 Pd1 S2 . . 88.72(2) yes
S3 Pd1 S4 . . 88.61(2) yes
S1 Pd1 S4 . . 175.66(2) yes
S2 Pd1 S4 . . 95.06(2) yes
S3 Pd1 C22 . 1_545 95.27(4) ?
S1 Pd1 C22 . 1_545 94.95(4) ?
S2 Pd1 C22 . 1_545 81.22(4) ?
S4 Pd1 C22 . 1_545 83.56(4) ?
S3 Pd1 C21 . 1_545 80.97(5) ?
S1 Pd1 C21 . 1_545 78.68(4) ?
S2 Pd1 C21 . 1_545 94.51(4) ?
S4 Pd1 C21 . 1_545 98.86(4) ?
C22 Pd1 C21 1_545 1_545 21.28(5) ?
S3 Pd1 C18 . 1_455 73.58(4) ?
S1 Pd1 C18 . 1_455 70.27(4) ?
S2 Pd1 C18 . 1_455 108.69(4) ?
S4 Pd1 C18 . 1_455 110.34(4) ?
C22 Pd1 C18 1_545 1_455 161.48(5) ?
C21 Pd1 C18 1_545 1_455 140.22(5) ?
S3 Pd1 S3 . 1_655 128.16(2) ?
S1 Pd1 S3 . 1_655 128.427(18) ?
S2 Pd1 S3 . 1_655 52.398(16) ?
S4 Pd1 S3 . 1_655 53.414(16) ?
C22 Pd1 S3 1_545 1_655 51.97(4) ?
C21 Pd1 S3 1_545 1_655 73.22(4) ?
C18 Pd1 S3 1_455 1_655 146.33(3) ?
S3 Pd1 S2 . 1_455 52.154(17) ?
S1 Pd1 S2 . 1_455 49.187(16) ?
S2 Pd1 S2 . 1_455 126.97(2) ?
S4 Pd1 S2 . 1_455 128.850(16) ?
C22 Pd1 S2 1_545 1_455 125.74(4) ?
C21 Pd1 S2 1_545 1_455 104.47(4) ?
C18 Pd1 S2 1_455 1_455 35.86(3) ?
S3 Pd1 S2 1_655 1_455 177.284(11) ?
S3 Pd1 C13 . 1_455 64.66(3) ?
S1 Pd1 C13 . 1_455 60.19(3) ?
S2 Pd1 C13 . 1_455 116.48(3) ?
S4 Pd1 C13 . 1_455 119.52(3) ?
C22 Pd1 C13 1_545 1_455 147.08(5) ?
C21 Pd1 C13 1_545 1_455 125.81(5) ?
C18 Pd1 C13 1_455 1_455 14.42(4) ?
S3 Pd1 C13 1_655 1_455 160.63(3) ?
S2 Pd1 C13 1_455 1_455 21.46(3) ?
S3 Pd1 C17 . 1_455 83.42(4) ?
S1 Pd1 C17 . 1_455 79.74(3) ?
S2 Pd1 C17 . 1_455 99.69(3) ?
S4 Pd1 C17 . 1_455 101.65(3) ?
C22 Pd1 C17 1_545 1_455 174.57(5) ?
C21 Pd1 C17 1_545 1_455 153.81(5) ?
C18 Pd1 C17 1_455 1_455 13.73(4) ?
S3 Pd1 C17 1_655 1_455 132.60(3) ?
S2 Pd1 C17 1_455 1_455 49.58(3) ?
C13 Pd1 C17 1_455 1_455 28.13(4) ?
C1 S1 Pd1 . . 104.66(8) yes
C1 S1 C5 . 1_455 94.48(9) ?
Pd1 S1 C5 . 1_455 139.65(4) ?
C1 S1 C16 . 1_445 107.42(9) ?
Pd1 S1 C16 . 1_445 139.41(5) ?
C5 S1 C16 1_455 1_445 61.05(6) ?
C1 S1 C17 . 1_445 103.38(9) ?
Pd1 S1 C17 . 1_445 126.37(5) ?
C5 S1 C17 1_455 1_445 81.23(6) ?
C1 S1 C18 . 1_455 111.58(9) ?
Pd1 S1 C18 . 1_455 76.58(4) ?
C5 S1 C18 1_455 1_455 63.33(5) ?
C16 S1 C18 1_445 1_455 112.78(5) ?
C17 S1 C18 1_445 1_455 131.05(5) ?
C1 S1 C21 . 1_545 101.08(9) ?
Pd1 S1 C21 . 1_545 67.30(4) ?
C5 S1 C21 1_455 1_545 143.34(6) ?
C16 S1 C21 1_445 1_545 82.57(6) ?
C17 S1 C21 1_445 1_545 63.01(6) ?
C18 S1 C21 1_455 1_545 136.22(6) ?
C1 S1 C6 . 1_455 114.55(8) ?
Pd1 S1 C6 . 1_455 127.40(4) ?
C16 S1 C6 1_445 1_455 57.08(5) ?
C17 S1 C6 1_445 1_455 77.44(5) ?
C18 S1 C6 1_455 1_455 57.50(5) ?
C21 S1 C6 1_545 1_455 131.80(5) ?
C6 S2 C13 . . 101.52(11) ?
C6 S2 Pd1 . . 104.64(8) yes
C13 S2 Pd1 . . 109.61(8) yes
C7 S3 Pd1 . . 104.47(8) yes
C7 S3 C22 . 1_445 117.25(9) ?
Pd1 S3 C22 . 1_445 132.07(5) ?
C7 S3 C23 . 1_445 109.92(9) ?
Pd1 S3 C23 . 1_445 123.39(5) ?
C7 S3 C18 . 1_455 113.47(9) ?
Pd1 S3 C18 . 1_455 73.75(4) ?
C22 S3 C18 1_445 1_455 107.29(5) ?
C23 S3 C18 1_445 1_455 126.23(6) ?
C12 S4 C19 . . 101.85(11) ?
C12 S4 Pd1 . . 104.55(8) yes
C19 S4 Pd1 . . 108.93(8) yes
C12 S4 C8 . 1_655 100.73(9) ?
C19 S4 C8 . 1_655 101.85(9) ?
Pd1 S4 C8 . 1_655 134.58(5) ?
C12 S4 C7 . 1_655 121.07(9) ?
C19 S4 C7 . 1_655 94.92(8) ?
Pd1 S4 C7 . 1_655 122.40(4) ?
C6 C1 C2 . . 117.6(2) ?
C6 C1 S1 . . 122.66(19) ?
C2 C1 S1 . . 119.70(18) ?
C3 C2 C1 . . 120.6(2) ?
C3 C2 H1 . . 119.7 ?
C1 C2 H1 . . 119.7 ?
C2 C3 C4 . . 121.0(2) ?
C2 C3 H2 . . 119.5 ?
C4 C3 H2 . . 119.5 ?
C5 C4 C3 . . 119.5(2) ?
C5 C4 H3 . . 120.2 ?
C3 C4 H3 . . 120.2 ?
C4 C5 C6 . . 119.6(2) ?
C4 C5 H4 . . 120.2 ?
C6 C5 H4 . . 120.2 ?
C5 C6 C1 . . 121.7(2) ?
C5 C6 S2 . . 119.02(18) ?
C1 C6 S2 . . 119.16(18) ?
C12 C7 C8 . . 117.6(2) ?
C12 C7 S3 . . 122.93(19) ?
C8 C7 S3 . . 119.44(19) ?
C9 C8 C7 . . 120.8(2) ?
C9 C8 H5 . . 119.6 ?
C7 C8 H5 . . 119.6 ?
C8 C9 C10 . . 120.6(3) ?
C8 C9 H6 . . 119.7 ?
C10 C9 H6 . . 119.7 ?
C11 C10 C9 . . 119.7(3) ?
C11 C10 H7 . . 120.1 ?
C9 C10 H7 . . 120.1 ?
C10 C11 C12 . . 119.4(3) ?
C10 C11 H8 . . 120.3 ?
C12 C11 H8 . . 120.3 ?
C7 C12 C11 . . 121.8(2) ?
C7 C12 S4 . . 118.78(19) ?
C11 C12 S4 . . 119.23(19) ?
C18 C13 C14 . . 121.1(2) ?
C18 C13 S2 . . 117.75(18) ?
C14 C13 S2 . . 121.14(17) ?
C13 C14 C15 . . 119.1(2) ?
C13 C14 H9 . . 120.5 ?
C15 C14 H9 . . 120.5 ?
C16 C15 C14 . . 120.4(2) ?
C16 C15 H10 . . 119.8 ?
C14 C15 H10 . . 119.8 ?
C17 C16 C15 . . 120.0(2) ?
C17 C16 H11 . . 120.0 ?
C15 C16 H11 . . 120.0 ?
C16 C17 C18 . . 120.5(2) ?
C16 C17 H12 . . 119.8 ?
C18 C17 H12 . . 119.8 ?
C13 C18 C17 . . 118.9(2) ?
C13 C18 H13 . . 120.5 ?
C17 C18 H13 . . 120.5 ?
C24 C19 C20 . . 121.0(2) ?
C24 C19 S4 . . 118.39(18) ?
C20 C19 S4 . . 120.65(17) ?
C19 C20 C21 . . 119.4(2) ?
C19 C20 H14 . . 120.3 ?
C21 C20 H14 . . 120.3 ?
C22 C21 C20 . . 119.8(2) ?
C22 C21 H15 . . 120.1 ?
C20 C21 H15 . . 120.1 ?
C23 C22 C21 . . 120.4(2) ?
C23 C22 H16 . . 119.8 ?
C21 C22 H16 . . 119.8 ?
C22 C23 C24 . . 120.4(2) ?
C22 C23 H17 . . 119.8 ?
C24 C23 H17 . . 119.8 ?
C19 C24 C23 . . 118.9(2) ?
C19 C24 H18 . . 120.5 ?
C23 C24 H18 . . 120.5 ?

loop_
_geom_bond_atom_site_label_1
_geom_bond_atom_site_label_2
_geom_bond_site_symmetry_2
_geom_bond_distance
_geom_bond_publ_flag
Pd1 S1 . 2.2886(6) yes
Pd1 S2 . 2.3146(6) yes
Pd1 S3 . 2.2888(6) yes
Pd1 S4 . 2.3186(6) yes
Pd1 C22 1_545 3.735(3) ?
Pd1 C21 1_545 3.774(3) ?
Pd1 C18 1_455 4.071(2) ?
Pd1 S3 1_655 4.6140(6) ?
Pd1 S2 1_455 4.6210(5) ?
Pd1 C13 1_455 4.887(2) ?
Pd1 C17 1_455 4.960(3) ?
S1 C1 . 1.758(2) yes
S1 C5 1_455 3.729(3) ?
S1 C16 1_445 3.778(3) ?
S1 C17 1_445 3.896(3) ?
S1 C18 1_455 3.940(3) ?
S1 C21 1_545 4.012(3) ?
S1 C6 1_455 4.060(2) ?
S2 C6 . 1.785(2) yes
S2 C13 . 1.790(2) yes
S3 C7 . 1.759(3) yes
S3 C22 1_445 3.743(3) ?
S3 C23 1_445 3.817(3) ?
S3 C18 1_455 4.067(3) ?
S4 C12 . 1.786(2) yes
S4 C19 . 1.789(2) yes
S4 C8 1_655 3.619(3) ?
S4 C7 1_655 4.003(2) ?
C1 C6 . 1.397(3) ?
C1 C2 . 1.401(3) ?
C2 C3 . 1.380(4) ?
C2 H1 . 0.9500 ?
C3 C4 . 1.395(4) ?
C3 H2 . 0.9500 ?
C4 C5 . 1.375(4) ?
C4 H3 . 0.9500 ?
C5 C6 . 1.396(3) ?
C5 H4 . 0.9500 ?
C7 C12 . 1.391(3) ?
C7 C8 . 1.401(3) ?
C8 C9 . 1.376(4) ?
C8 H5 . 0.9500 ?
C9 C10 . 1.394(4) ?
C9 H6 . 0.9500 ?
C10 C11 . 1.376(4) ?
C10 H7 . 0.9500 ?
C11 C12 . 1.395(4) ?
C11 H8 . 0.9500 ?
C13 C18 . 1.386(3) ?
C13 C14 . 1.388(3) ?
C14 C15 . 1.388(4) ?
C14 H9 . 0.9500 ?
C15 C16 . 1.386(4) ?
C15 H10 . 0.9500 ?
C16 C17 . 1.379(4) ?
C16 H11 . 0.9500 ?
C17 C18 . 1.394(3) ?
C17 H12 . 0.9500 ?
C18 H13 . 0.9500 ?
C19 C24 . 1.386(3) ?
C19 C20 . 1.386(3) ?
C20 C21 . 1.387(3) ?
C20 H14 . 0.9500 ?
C21 C22 . 1.387(4) ?
C21 H15 . 0.9500 ?
C22 C23 . 1.373(4) ?
C22 H16 . 0.9500 ?
C23 C24 . 1.391(4) ?
C23 H17 . 0.9500 ?
C24 H18 . 0.9500 ?

loop_
_geom_torsion_atom_site_label_1
_geom_torsion_atom_site_label_2
_geom_torsion_atom_site_label_3
_geom_torsion_atom_site_label_4
_geom_torsion_site_symmetry_1
_geom_torsion_site_symmetry_4
_geom_torsion
S3 Pd1 S1 C1 . . -177.37(8)
S2 Pd1 S1 C1 . . -1.22(8)
C22 Pd1 S1 C1 1_545 . -82.30(9)
C21 Pd1 S1 C1 1_545 . -96.08(9)
C18 Pd1 S1 C1 1_455 . 109.17(9)
S3 Pd1 S1 C1 1_655 . -38.40(8)
S2 Pd1 S1 C1 1_455 . 143.28(8)
C13 Pd1 S1 C1 1_455 . 120.56(9)
C17 Pd1 S1 C1 1_455 . 98.86(8)
S3 Pd1 S1 C5 . 1_455 66.99(7)
S2 Pd1 S1 C5 . 1_455 -116.86(7)
C22 Pd1 S1 C5 1_545 1_455 162.06(8)
C21 Pd1 S1 C5 1_545 1_455 148.28(8)
C18 Pd1 S1 C5 1_455 1_455 -6.47(7)
S3 Pd1 S1 C5 1_655 1_455 -154.04(6)
S2 Pd1 S1 C5 1_455 1_455 27.64(6)
C13 Pd1 S1 C5 1_455 1_455 4.92(7)
C17 Pd1 S1 C5 1_455 1_455 -16.78(7)
S3 Pd1 S1 C16 . 1_445 -36.01(7)
S2 Pd1 S1 C16 . 1_445 140.14(7)
C22 Pd1 S1 C16 1_545 1_445 59.07(8)
C21 Pd1 S1 C16 1_545 1_445 45.28(8)
C18 Pd1 S1 C16 1_455 1_445 -109.47(8)
S3 Pd1 S1 C16 1_655 1_445 102.96(7)
S2 Pd1 S1 C16 1_455 1_445 -75.36(7)
C13 Pd1 S1 C16 1_455 1_445 -98.08(7)
C17 Pd1 S1 C16 1_455 1_445 -119.78(7)
S3 Pd1 S1 C17 . 1_445 -58.06(6)
S2 Pd1 S1 C17 . 1_445 118.09(6)
C22 Pd1 S1 C17 1_545 1_445 37.02(7)
C21 Pd1 S1 C17 1_545 1_445 23.23(7)
C18 Pd1 S1 C17 1_455 1_445 -131.51(7)
S3 Pd1 S1 C17 1_655 1_445 80.91(6)
S2 Pd1 S1 C17 1_455 1_445 -97.41(6)
C13 Pd1 S1 C17 1_455 1_445 -120.13(6)
C17 Pd1 S1 C17 1_455 1_445 -141.82(8)
S3 Pd1 S1 C18 . 1_455 73.46(4)
S2 Pd1 S1 C18 . 1_455 -110.40(4)
C22 Pd1 S1 C18 1_545 1_455 168.53(6)
C21 Pd1 S1 C18 1_545 1_455 154.75(6)
S3 Pd1 S1 C18 1_655 1_455 -147.57(4)
S2 Pd1 S1 C18 1_455 1_455 34.11(4)
C13 Pd1 S1 C18 1_455 1_455 11.39(5)
C17 Pd1 S1 C18 1_455 1_455 -10.31(5)
S3 Pd1 S1 C21 . 1_545 -81.29(5)
S2 Pd1 S1 C21 . 1_545 94.86(5)
C22 Pd1 S1 C21 1_545 1_545 13.78(6)
C18 Pd1 S1 C21 1_455 1_545 -154.75(6)
S3 Pd1 S1 C21 1_655 1_545 57.68(5)
S2 Pd1 S1 C21 1_455 1_545 -120.64(5)
C13 Pd1 S1 C21 1_455 1_545 -143.36(5)
C17 Pd1 S1 C21 1_455 1_545 -165.06(5)
S3 Pd1 S1 C6 . 1_455 44.84(5)
S2 Pd1 S1 C6 . 1_455 -139.02(5)
C22 Pd1 S1 C6 1_545 1_455 139.91(6)
C21 Pd1 S1 C6 1_545 1_455 126.13(6)
C18 Pd1 S1 C6 1_455 1_455 -28.62(6)
S3 Pd1 S1 C6 1_655 1_455 -176.19(4)
S2 Pd1 S1 C6 1_455 1_455 5.49(4)
C13 Pd1 S1 C6 1_455 1_455 -17.23(5)
C17 Pd1 S1 C6 1_455 1_455 -38.93(6)
S1 Pd1 S2 C6 . . 2.81(8)
S4 Pd1 S2 C6 . . -179.31(8)
C22 Pd1 S2 C6 1_545 . 98.02(9)
C21 Pd1 S2 C6 1_545 . 81.36(8)
C18 Pd1 S2 C6 1_455 . -65.84(8)
S3 Pd1 S2 C6 1_655 . 146.12(8)
S2 Pd1 S2 C6 1_455 . -30.56(8)
C13 Pd1 S2 C6 1_455 . -52.67(8)
C17 Pd1 S2 C6 1_455 . -76.55(8)
S1 Pd1 S2 C13 . . 111.00(8)
S4 Pd1 S2 C13 . . -71.12(8)
C22 Pd1 S2 C13 1_545 . -153.79(9)
C21 Pd1 S2 C13 1_545 . -170.45(9)
C18 Pd1 S2 C13 1_455 . 42.35(9)
S3 Pd1 S2 C13 1_655 . -105.69(8)
S2 Pd1 S2 C13 1_455 . 77.63(8)
C13 Pd1 S2 C13 1_455 . 55.52(7)
C17 Pd1 S2 C13 1_455 . 31.64(9)
S1 Pd1 S3 C7 . . 179.15(8)
S4 Pd1 S3 C7 . . 1.01(8)
C22 Pd1 S3 C7 1_545 . 84.41(9)
C21 Pd1 S3 C7 1_545 . 100.21(9)
C18 Pd1 S3 C7 1_455 . -110.68(9)
S3 Pd1 S3 C7 1_655 . 39.99(9)
S2 Pd1 S3 C7 1_455 . -143.43(8)
C13 Pd1 S3 C7 1_455 . -122.84(9)
C17 Pd1 S3 C7 1_455 . -100.89(8)
S1 Pd1 S3 C22 . 1_445 28.69(6)
S4 Pd1 S3 C22 . 1_445 -149.45(6)
C22 Pd1 S3 C22 1_545 1_445 -66.05(6)
C21 Pd1 S3 C22 1_545 1_445 -50.24(7)
C18 Pd1 S3 C22 1_455 1_445 98.86(7)
S3 Pd1 S3 C22 1_655 1_445 -110.46(6)
S2 Pd1 S3 C22 1_455 1_445 66.11(6)
C13 Pd1 S3 C22 1_455 1_445 86.71(7)
C17 Pd1 S3 C22 1_455 1_445 108.65(7)
S1 Pd1 S3 C23 . 1_445 52.87(6)
S4 Pd1 S3 C23 . 1_445 -125.27(6)
C22 Pd1 S3 C23 1_545 1_445 -41.87(7)
C21 Pd1 S3 C23 1_545 1_445 -26.07(7)
C18 Pd1 S3 C23 1_455 1_445 123.04(7)
S3 Pd1 S3 C23 1_655 1_445 -86.28(6)
S2 Pd1 S3 C23 1_455 1_445 90.29(6)
C13 Pd1 S3 C23 1_455 1_445 110.89(6)
C17 Pd1 S3 C23 1_455 1_445 132.83(6)
S1 Pd1 S3 C18 . 1_455 -70.17(4)
S4 Pd1 S3 C18 . 1_455 111.69(4)
C22 Pd1 S3 C18 1_545 1_455 -164.91(5)
C21 Pd1 S3 C18 1_545 1_455 -149.11(5)
S3 Pd1 S3 C18 1_655 1_455 150.68(4)
S2 Pd1 S3 C18 1_455 1_455 -32.75(4)
C13 Pd1 S3 C18 1_455 1_455 -12.15(5)
C17 Pd1 S3 C18 1_455 1_455 9.79(5)
S3 Pd1 S4 C12 . . -4.56(8)
S2 Pd1 S4 C12 . . 179.43(8)
C22 Pd1 S4 C12 1_545 . -100.02(9)
C21 Pd1 S4 C12 1_545 . -85.20(9)
C18 Pd1 S4 C12 1_455 . 67.35(9)
S3 Pd1 S4 C12 1_655 . -146.53(8)
S2 Pd1 S4 C12 1_455 . 31.58(8)
C13 Pd1 S4 C12 1_455 . 55.06(9)
C17 Pd1 S4 C12 1_455 . 78.43(9)
S3 Pd1 S4 C19 . . -112.82(8)
S2 Pd1 S4 C19 . . 71.17(8)
C22 Pd1 S4 C19 1_545 . 151.71(9)
C21 Pd1 S4 C19 1_545 . 166.54(9)
C18 Pd1 S4 C19 1_455 . -40.92(9)
S3 Pd1 S4 C19 1_655 . 105.21(8)
S2 Pd1 S4 C19 1_455 . -76.69(8)
C13 Pd1 S4 C19 1_455 . -53.20(9)
C17 Pd1 S4 C19 1_455 . -29.83(9)
S3 Pd1 S4 C8 . 1_655 117.17(7)
S2 Pd1 S4 C8 . 1_655 -58.84(6)
C22 Pd1 S4 C8 1_545 1_655 21.70(7)
C21 Pd1 S4 C8 1_545 1_655 36.53(8)
C18 Pd1 S4 C8 1_455 1_655 -170.93(7)
S3 Pd1 S4 C8 1_655 1_655 -24.80(6)
S2 Pd1 S4 C8 1_455 1_655 153.30(6)
C13 Pd1 S4 C8 1_455 1_655 176.79(7)
C17 Pd1 S4 C8 1_455 1_655 -159.84(7)
S3 Pd1 S4 C7 . 1_655 138.21(5)
S2 Pd1 S4 C7 . 1_655 -37.80(5)
C22 Pd1 S4 C7 1_545 1_655 42.74(6)
C21 Pd1 S4 C7 1_545 1_655 57.57(6)
C18 Pd1 S4 C7 1_455 1_655 -149.88(6)
S3 Pd1 S4 C7 1_655 1_655 -3.76(4)
S2 Pd1 S4 C7 1_455 1_655 174.34(4)
C13 Pd1 S4 C7 1_455 1_655 -162.17(5)
C17 Pd1 S4 C7 1_455 1_655 -138.80(5)
Pd1 S1 C1 C6 . . -1.3(2)
C5 S1 C1 C6 1_455 . 142.87(19)
C16 S1 C1 C6 1_445 . -156.09(18)
C17 S1 C1 C6 1_445 . -135.09(18)
C18 S1 C1 C6 1_455 . 79.8(2)
C21 S1 C1 C6 1_545 . -70.5(2)
C6 S1 C1 C6 1_455 . 142.79(19)
Pd1 S1 C1 C2 . . 179.04(17)
C5 S1 C1 C2 1_455 . -36.80(19)
C16 S1 C1 C2 1_445 . 24.2(2)
C17 S1 C1 C2 1_445 . 45.2(2)
C18 S1 C1 C2 1_455 . -99.85(19)
C21 S1 C1 C2 1_545 . 109.84(19)
C6 S1 C1 C2 1_455 . -36.9(2)
C6 C1 C2 C3 . . 0.0(3)
S1 C1 C2 C3 . . 179.67(19)
C1 C2 C3 C4 . . -0.2(4)
C2 C3 C4 C5 . . 0.2(4)
C3 C4 C5 C6 . . -0.1(4)
C4 C5 C6 C1 . . -0.1(4)
C4 C5 C6 S2 . . 176.27(18)
C2 C1 C6 C5 . . 0.2(3)
S1 C1 C6 C5 . . -179.51(18)
C2 C1 C6 S2 . . -176.22(17)
S1 C1 C6 S2 . . 4.1(3)
C13 S2 C6 C5 . . 65.0(2)
Pd1 S2 C6 C5 . . 179.00(17)
C13 S2 C6 C1 . . -118.54(19)
Pd1 S2 C6 C1 . . -4.51(19)
Pd1 S3 C7 C12 . . 4.4(2)
C22 S3 C7 C12 1_445 . 160.08(17)
C23 S3 C7 C12 1_445 . 138.68(18)
C18 S3 C7 C12 1_455 . -73.9(2)
Pd1 S3 C7 C8 . . -177.79(18)
C22 S3 C7 C8 1_445 . -22.1(2)
C23 S3 C7 C8 1_445 . -43.5(2)
C18 S3 C7 C8 1_455 . 103.92(19)
C12 C7 C8 C9 . . 2.9(4)
S3 C7 C8 C9 . . -175.0(2)
C7 C8 C9 C10 . . -0.5(4)
C8 C9 C10 C11 . . -2.3(4)
C9 C10 C11 C12 . . 2.5(4)
C8 C7 C12 C11 . . -2.7(4)
S3 C7 C12 C11 . . 175.16(19)
C8 C7 C12 S4 . . 172.93(18)
S3 C7 C12 S4 . . -9.2(3)
C10 C11 C12 C7 . . 0.0(4)
C10 C11 C12 S4 . . -175.6(2)
C19 S4 C12 C7 . . 122.06(19)
Pd1 S4 C12 C7 . . 8.7(2)
C8 S4 C12 C7 1_655 . -133.27(18)
C7 S4 C12 C7 1_655 . -134.72(18)
C19 S4 C12 C11 . . -62.2(2)
Pd1 S4 C12 C11 . . -175.60(18)
C8 S4 C12 C11 1_655 . 42.5(2)
C7 S4 C12 C11 1_655 . 41.0(2)
C6 S2 C13 C18 . . -125.0(2)
Pd1 S2 C13 C18 . . 124.71(18)
C6 S2 C13 C14 . . 55.0(2)
Pd1 S2 C13 C14 . . -55.3(2)
C18 C13 C14 C15 . . -0.6(4)
S2 C13 C14 C15 . . 179.4(2)
C13 C14 C15 C16 . . -0.2(4)
C14 C15 C16 C17 . . 0.8(4)
C15 C16 C17 C18 . . -0.6(4)
C14 C13 C18 C17 . . 0.8(4)
S2 C13 C18 C17 . . -179.2(2)
C16 C17 C18 C13 . . -0.2(4)
C12 S4 C19 C24 . . 116.5(2)
Pd1 S4 C19 C24 . . -133.37(19)
C8 S4 C19 C24 1_655 . 12.7(2)
C7 S4 C19 C24 1_655 . -6.6(2)
C12 S4 C19 C20 . . -64.2(2)
Pd1 S4 C19 C20 . . 45.9(2)
C8 S4 C19 C20 1_655 . -168.0(2)
C7 S4 C19 C20 1_655 . 172.6(2)
C24 C19 C20 C21 . . 0.0(4)
S4 C19 C20 C21 . . -179.2(2)
C19 C20 C21 C22 . . 0.4(4)
C20 C21 C22 C23 . . -0.2(4)
C21 C22 C23 C24 . . -0.4(4)
C20 C19 C24 C23 . . -0.6(4)
S4 C19 C24 C23 . . 178.7(2)
C22 C23 C24 C19 . . 0.8(4)
